data_4327670
loop_
_publ_author_name
'Yan Ding'
'Phillip E. Fanwick'
'Richard A. Walton'

_publ_contact_author_address
;    Department of Chemistry
     Purdue University
     W. Lafayette
     IN 47907
     USA
;
_publ_contact_author_email walton@chem.purdue.edu
_publ_contact_author_fax 1(765)4940239
_publ_contact_author_name 'Richard A. Walton'
_publ_contact_author_phone 1(765)4945464
_publ_section_title
;
 Reactions of the Dirhenium(II) Complexes Re2X4(\m-dppm)2 (X = Cl, Br;
 dppm = Ph2PCH2PPh2) with Isocyanides. 19.1 Studies of the Reactions of
 Five Structural Isomers of Re2Cl2(\m-dppm)2(CO)(CNXyl)3 That Lead to the
 Dirhenium(I) Complexes [Re2(\m-Cl)(\m-CO)(\m-dppm)2(CNXyl)4]O3SCF3 and
 [Re2Cl(\m-dppm)2(CO)(CNXyl)3(NCCH3)]O3SCF3
;
_journal_name_full 'Inorganic Chemistry'
_journal_page_first 5165
_journal_page_last 5170
_journal_paper_doi 10.1021/ic990538+
_journal_volume 38
_journal_year 1999
_chemical_formula_sum 'C81 H74 Cl F3 N4 O4 P4 Re2 S'
_chemical_formula_weight 1788.33
_chemical_name_systematic ' ?'
_space_group_IT_number 2
_symmetry_cell_setting triclinic
_symmetry_space_group_name_Hall '-P 1'
_symmetry_space_group_name_H-M 'P -1'
_atom_type_scat_source 'International Tables for Crystallography (Vol C)'
_cell_angle_alpha 101.155(3)
_cell_angle_beta 99.379(3)
_cell_angle_gamma 105.285(4)
_cell_formula_units_Z 2
_cell_length_a 14.7789(9)
_cell_length_b 15.9222(8)
_cell_length_c 20.4073(12)
_cell_measurement_reflns_used 54626
_cell_measurement_temperature 203
_cell_measurement_theta_max 30
_cell_measurement_theta_min 4
_cell_volume 4427.0(5)
_computing_cell_refinement DENZO/SCALEPACK_(Otwinowski,_1996)
_computing_data_collection Collect_(Nonius,_1998)
_computing_data_reduction DENZO/SCALEPACK_(Otwinowski,_1996)
_computing_molecular_graphics Ortep-3_for_Windows_(Farrugia,_1997)
_computing_publication_material CIF_VAX_MolEN_(Fair,_1990)
_computing_structure_refinement SHELX97_(Sheldrick,_1997)
_computing_structure_solution PATTY_(DIRDIF92,_Beurskins,_1992)
_diffrn_ambient_temperature 203
_diffrn_radiation_type Mo-K\a
_diffrn_radiation_wavelength 0.71073
_diffrn_reflns_av_R_equivalents 0.103
_diffrn_reflns_limit_h_max 21
_diffrn_reflns_limit_h_min 0
_diffrn_reflns_limit_k_max 21
_diffrn_reflns_limit_k_min -22
_diffrn_reflns_limit_l_max 27
_diffrn_reflns_limit_l_min -27
_diffrn_reflns_number 54626
_diffrn_reflns_theta_max 30.68
_diffrn_reflns_theta_min 4.00
_exptl_absorpt_coefficient_mu 2.942
_exptl_absorpt_correction_T_max 0.5760
_exptl_absorpt_correction_T_min 0.2086
_exptl_absorpt_correction_type refined_empirical_(Otwinowski_&_Minor,_1996)
_exptl_crystal_colour brown
_exptl_crystal_density_diffrn 1.34
_exptl_crystal_description chunk
_exptl_crystal_F_000 1780
_exptl_crystal_size_max 0.25
_exptl_crystal_size_mid 0.22
_exptl_crystal_size_min 0.19
_refine_diff_density_max 3.38
_refine_diff_density_min -0.82
_refine_ls_extinction_method none
_refine_ls_goodness_of_fit_ref 1.061
_refine_ls_hydrogen_treatment H_atoms_riding
_refine_ls_matrix_type full
_refine_ls_number_parameters 837
_refine_ls_number_reflns 11458
_refine_ls_number_restraints 0
_refine_ls_R_factor_gt 0.062
_refine_ls_shift/su_max 0.016
_refine_ls_structure_factor_coef Fsqd
_refine_ls_weighting_details 'w=1/[\s^2^(Fo^2^)+(0.0876P)^2^+24.6669P] where P=(Fo^2^+2Fc^2^)/3'
_refine_ls_weighting_scheme calc
_refine_ls_wR_factor_ref 0.169
_reflns_number_gt 8045
_reflns_number_total 11458
_reflns_threshold_expression >2.0\s(I)
_cod_data_source_file ic9905382B_1.cif
_cod_data_source_block Compound(II)
_cod_original_cell_volume 4427.0(10)
_cod_database_code 4327670

loop_
_symmetry_equiv_pos_as_xyz
'x, y, z'
'-x, -y, -z'

loop_
_atom_site_aniso_label
_atom_site_aniso_U_11
_atom_site_aniso_U_22
_atom_site_aniso_U_33
_atom_site_aniso_U_12
_atom_site_aniso_U_13
_atom_site_aniso_U_23
Re(1) 0.0461(3) 0.0529(3) 0.0347(3) 0.0133(3) -0.0066(2) 0.0065(2)
Re(2) 0.0462(3) 0.0563(3) 0.0369(3) 0.0139(3) -0.0071(2) 0.0063(2)
Cl(12) 0.0502(19) 0.089(2) 0.0367(16) 0.0178(18) -0.0014(14) 0.0030(16)
P(1) 0.051(2) 0.0503(19) 0.0343(17) 0.0078(16) -0.0066(15) 0.0076(15)
P(2) 0.056(2) 0.0529(19) 0.0355(18) 0.0065(17) -0.0073(15) 0.0115(15)
P(3) 0.060(2) 0.059(2) 0.0443(19) 0.0272(18) -0.0137(17) 0.0036(16)
P(4) 0.055(2) 0.058(2) 0.0442(19) 0.0233(18) -0.0122(16) -0.0011(16)
O(62) 0.067(6) 0.085(7) 0.056(6) 0.024(5) 0.005(5) 0.016(5)
N(10) 0.100(12) 0.087(9) 0.045(7) 0.042(8) 0.012(7) 0.015(6)
N(20) 0.068(8) 0.059(7) 0.037(7) 0.017(6) 0.005(6) 0.019(5)
N(30) 0.044(7) 0.064(7) 0.051(7) 0.015(6) 0.002(5) 0.017(5)
N(40) 0.046(7) 0.046(6) 0.040(6) 0.014(5) -0.001(5) 0.009(5)
C(10) 0.045(9) 0.085(10) 0.047(8) 0.017(8) -0.017(7) 0.006(7)
C(11) 0.024(7) 0.088(11) 0.088(11) 0.009(7) -0.003(8) 0.017(9)
C(12) 0.037(9) 0.063(9) 0.111(14) 0.015(7) -0.036(9) -0.006(9)
C(13) 0.087(17) 0.087(13) 0.130(19) 0.021(12) -0.005(14) -0.002(13)
C(14) 0.066(15) 0.13(2) 0.18(3) 0.026(14) -0.055(17) -0.057(19)
C(15) 0.070(13) 0.077(12) 0.27(3) 0.043(11) 0.044(17) 0.029(17)
C(16) 0.056(11) 0.090(12) 0.155(19) 0.029(9) 0.010(12) 0.021(13)
C(17) 0.060(11) 0.088(12) 0.135(17) 0.021(9) -0.022(11) -0.010(12)
C(18) 0.063(12) 0.21(3) 0.101(15) 0.010(14) 0.018(11) 0.022(16)
C(1B) 0.064(9) 0.051(7) 0.039(7) 0.014(7) -0.012(6) 0.009(6)
C(20) 0.050(8) 0.046(7) 0.031(7) 0.008(6) -0.013(6) 0.011(6)
C(21) 0.075(10) 0.046(8) 0.048(8) 0.010(7) 0.001(8) 0.004(6)
C(22) 0.094(13) 0.066(10) 0.064(10) 0.015(9) 0.021(9) 0.008(8)
C(23) 0.116(16) 0.079(11) 0.097(14) 0.024(11) 0.062(13) -0.003(10)
C(24) 0.105(16) 0.113(15) 0.066(12) 0.000(13) 0.034(12) -0.020(10)
C(25) 0.124(17) 0.079(11) 0.054(11) -0.002(11) -0.007(11) 0.025(9)
C(26) 0.099(13) 0.030(7) 0.069(11) 0.015(7) 0.007(9) 0.007(7)
C(27) 0.078(12) 0.097(12) 0.084(12) 0.023(10) -0.003(9) 0.005(10)
C(28) 0.140(18) 0.093(13) 0.056(10) 0.018(12) -0.025(11) 0.009(9)
C(2B) 0.090(11) 0.054(8) 0.045(8) 0.027(8) -0.020(7) 0.002(6)
C(30) 0.052(9) 0.041(7) 0.048(8) 0.009(6) -0.004(7) 0.005(6)
C(31) 0.069(10) 0.065(9) 0.033(7) 0.005(8) 0.008(7) 0.003(6)
C(32) 0.042(8) 0.060(8) 0.069(9) 0.019(7) 0.008(7) 0.022(7)
C(33) 0.058(10) 0.111(13) 0.094(12) 0.029(10) 0.025(9) 0.030(11)
C(34) 0.071(12) 0.137(17) 0.109(15) 0.029(12) 0.038(11) 0.039(13)
C(35) 0.077(12) 0.088(11) 0.093(12) 0.003(10) 0.034(10) 0.032(10)
C(36) 0.065(10) 0.069(9) 0.068(10) 0.001(8) 0.001(8) 0.017(8)
C(37) 0.079(11) 0.089(11) 0.062(9) 0.034(9) 0.023(8) 0.019(8)
C(38) 0.087(12) 0.083(11) 0.078(11) 0.017(9) 0.018(9) 0.035(9)
C(41) 0.063(10) 0.077(10) 0.054(9) 0.024(9) 0.011(8) 0.004(7)
C(42) 0.039(9) 0.121(15) 0.134(16) 0.006(9) -0.021(10) -0.009(13)
C(61) 0.070(9) 0.064(8) 0.028(7) 0.021(7) 0.001(6) 0.012(6)
C(111) 0.059(8) 0.040(7) 0.045(7) 0.012(6) 0.003(6) 0.010(6)
C(112) 0.084(11) 0.059(9) 0.064(10) 0.036(8) -0.005(8) 0.002(7)
C(113) 0.113(14) 0.073(10) 0.067(10) 0.041(10) -0.004(10) 0.005(8)
C(114) 0.108(14) 0.070(10) 0.060(10) 0.030(10) 0.014(10) -0.001(8)
C(115) 0.112(14) 0.055(9) 0.040(8) 0.008(9) -0.018(8) 0.011(7)
C(116) 0.080(10) 0.060(8) 0.039(8) 0.008(7) -0.005(7) 0.007(6)
C(121) 0.075(10) 0.044(8) 0.045(8) -0.011(7) -0.012(7) 0.006(6)
C(122) 0.073(11) 0.080(11) 0.054(9) -0.010(9) -0.001(8) -0.005(8)
C(123) 0.096(14) 0.110(16) 0.070(12) -0.037(13) 0.022(10) -0.005(11)
C(124) 0.15(2) 0.072(13) 0.067(12) -0.066(14) 0.001(12) 0.010(10)
C(125) 0.135(19) 0.093(15) 0.070(13) 0.011(14) -0.011(12) 0.023(11)
C(126) 0.093(12) 0.060(10) 0.051(9) -0.020(9) -0.024(8) 0.012(8)
C(211) 0.073(9) 0.047(7) 0.037(7) 0.020(7) -0.007(6) 0.015(6)
C(212) 0.095(12) 0.056(9) 0.061(9) 0.025(9) -0.030(8) 0.003(7)
C(213) 0.084(12) 0.081(11) 0.088(12) 0.044(9) -0.009(10) 0.012(9)
C(214) 0.083(12) 0.075(10) 0.069(10) 0.027(9) -0.032(9) -0.005(9)
C(215) 0.089(12) 0.081(11) 0.061(10) 0.032(10) -0.028(9) 0.005(8)
C(216) 0.067(9) 0.046(7) 0.050(8) 0.025(7) -0.015(7) 0.010(6)
C(221) 0.078(11) 0.070(10) 0.031(8) -0.013(8) -0.021(7) 0.014(7)
C(222) 0.121(15) 0.068(11) 0.065(10) -0.005(10) 0.002(10) 0.033(9)
C(223) 0.16(2) 0.096(15) 0.079(14) 0.015(15) 0.000(14) 0.041(12)
C(224) 0.102(15) 0.107(16) 0.081(14) -0.043(13) -0.027(12) 0.045(12)
C(225) 0.082(13) 0.149(19) 0.045(9) -0.019(13) 0.003(9) 0.005(11)
C(226) 0.072(11) 0.120(14) 0.035(8) -0.013(10) -0.008(8) 0.017(9)
C(311) 0.052(10) 0.107(13) 0.054(9) 0.034(10) -0.038(8) -0.019(9)
C(312) 0.105(15) 0.078(12) 0.115(15) 0.060(11) -0.044(12) -0.009(10)
C(313) 0.090(16) 0.14(2) 0.092(14) 0.064(16) -0.022(13) -0.020(13)
C(314) 0.096(18) 0.13(2) 0.125(19) 0.077(16) -0.041(15) -0.037(16)
C(315) 0.072(13) 0.15(2) 0.099(14) 0.046(13) -0.002(10) 0.001(13)
C(316) 0.053(10) 0.126(15) 0.080(12) 0.043(11) -0.020(9) -0.006(11)
C(321) 0.067(9) 0.051(8) 0.050(8) 0.028(7) -0.007(7) 0.005(6)
C(322) 0.082(10) 0.073(9) 0.041(8) 0.032(8) -0.005(7) 0.014(7)
C(323) 0.109(15) 0.095(13) 0.062(11) 0.051(12) -0.023(10) 0.006(9)
C(324) 0.096(14) 0.102(14) 0.067(11) 0.028(11) -0.010(10) 0.027(10)
C(325) 0.122(16) 0.085(12) 0.122(16) 0.026(12) 0.005(14) 0.065(12)
C(326) 0.120(14) 0.068(10) 0.075(11) 0.036(10) -0.009(10) 0.029(9)
C(411) 0.074(10) 0.057(8) 0.040(8) 0.017(7) -0.037(7) -0.003(6)
C(412) 0.061(9) 0.073(9) 0.049(8) 0.013(8) -0.010(7) 0.004(7)
C(413) 0.088(12) 0.067(10) 0.063(10) 0.012(9) -0.023(9) -0.001(8)
C(414) 0.075(11) 0.095(12) 0.062(10) -0.016(10) -0.016(9) 0.015(9)
C(415) 0.098(14) 0.134(16) 0.077(12) -0.017(13) -0.034(11) 0.028(12)
C(416) 0.112(14) 0.113(14) 0.065(11) -0.018(12) -0.041(10) 0.051(10)
C(421) 0.081(11) 0.108(13) 0.026(7) 0.043(10) -0.018(7) -0.026(8)
C(422) 0.163(19) 0.078(12) 0.076(11) 0.089(13) -0.026(11) -0.027(9)
C(423) 0.14(2) 0.14(2) 0.14(2) 0.11(2) -0.068(18) -0.047(18)
C(424) 0.101(19) 0.23(4) 0.086(17) 0.08(2) -0.022(13) -0.06(2)
C(425) 0.074(13) 0.17(2) 0.109(16) 0.065(15) -0.012(11) -0.020(16)
C(426) 0.076(11) 0.127(14) 0.043(9) 0.058(11) -0.002(8) -0.009(9)

loop_
_atom_site_label
_atom_site_fract_x
_atom_site_fract_y
_atom_site_fract_z
_atom_site_U_iso_or_equiv
_atom_site_thermal_displace_type
_atom_site_calc_flag
Re(1) 0.20883(3) 0.33993(3) 0.16694(2) 0.04746(18) Uani ?
Re(2) 0.34272(4) 0.40892(3) 0.31159(2) 0.04957(18) Uani ?
Cl(12) 0.1668(2) 0.3562(2) 0.28186(16) 0.0625(11) Uani ?
P(1) 0.2139(2) 0.1893(2) 0.16623(15) 0.0491(11) Uani ?
P(2) 0.3470(2) 0.2588(2) 0.30967(16) 0.0522(11) Uani ?
P(3) 0.2064(3) 0.4927(2) 0.16922(17) 0.0570(12) Uani ?
P(4) 0.3439(3) 0.5591(2) 0.31063(17) 0.0560(12) Uani ?
O(62) 0.3658(7) 0.4572(6) 0.4665(5) 0.070(4) Uani ?
N(10) -0.0164(11) 0.2617(9) 0.1093(6) 0.075(6) Uani ?
N(20) 0.2599(8) 0.3075(7) 0.0242(6) 0.055(4) Uani ?
N(30) 0.4338(8) 0.4025(7) 0.1755(5) 0.054(4) Uani ?
N(40) 0.4878(8) 0.4543(6) 0.3276(5) 0.046(4) Uani ?
C(10) 0.0715(10) 0.2912(10) 0.1254(7) 0.064(5) Uani ?
C(11) -0.1191(9) 0.2247(10) 0.0897(9) 0.071(6) Uani ?
C(12) -0.1623(11) 0.1933(10) 0.0203(10) 0.081(6) Uani ?
C(13) -0.2562(17) 0.1602(13) 0.0005(13) 0.110(10) Uani ?
C(14) -0.3122(17) 0.1533(17) 0.0431(17) 0.150(13) Uani ?
C(15) -0.2756(14) 0.1798(12) 0.1164(17) 0.136(12) Uani ?
C(16) -0.1697(12) 0.2216(12) 0.1397(12) 0.102(8) Uani ?
C(17) -0.1028(12) 0.2010(12) -0.0346(11) 0.105(8) Uani ?
C(18) -0.1267(13) 0.2589(17) 0.2175(10) 0.133(12) Uani ?
C(1B) 0.3241(9) 0.1880(8) 0.2218(6) 0.055(5) Uani ?
C(20) 0.2367(9) 0.3202(8) 0.0754(6) 0.046(4) Uani ?
C(21) 0.2813(11) 0.2737(8) -0.0384(7) 0.061(5) Uani ?
C(22) 0.3705(13) 0.2603(10) -0.0422(8) 0.077(7) Uani ?
C(23) 0.3844(15) 0.2287(11) -0.1073(10) 0.097(8) Uani ?
C(24) 0.3152(17) 0.2089(13) -0.1652(10) 0.106(9) Uani ?
C(25) 0.2314(16) 0.2208(11) -0.1614(8) 0.094(8) Uani ?
C(26) 0.2076(13) 0.2532(8) -0.0962(8) 0.069(6) Uani ?
C(27) 0.4512(12) 0.2828(12) 0.0213(8) 0.092(7) Uani ?
C(28) 0.1102(15) 0.2630(12) -0.0916(8) 0.107(8) Uani ?
C(2B) 0.3161(11) 0.5768(9) 0.2231(6) 0.068(5) Uani ?
C(30) 0.3570(10) 0.3853(8) 0.1906(6) 0.051(5) Uani ?
C(31) 0.5254(10) 0.4360(9) 0.1662(6) 0.061(5) Uani ?
C(32) 0.5994(9) 0.3993(9) 0.1872(7) 0.056(5) Uani ?
C(33) 0.6890(11) 0.4335(12) 0.1786(9) 0.085(7) Uani ?
C(34) 0.7108(14) 0.5063(15) 0.1498(10) 0.103(9) Uani ?
C(35) 0.6383(13) 0.5400(11) 0.1235(9) 0.087(7) Uani ?
C(36) 0.5429(11) 0.5054(10) 0.1321(8) 0.073(6) Uani ?
C(37) 0.5757(11) 0.3189(10) 0.2151(7) 0.074(6) Uani ?
C(38) 0.4646(12) 0.5379(11) 0.1009(8) 0.082(7) Uani ?
C(41) 0.5668(12) 0.4840(10) 0.3388(7) 0.066(6) Uani ?
C(42) 0.6738(10) 0.5243(13) 0.3621(10) 0.112(8) Uani ?
C(61) 0.3594(10) 0.4368(9) 0.4049(6) 0.055(5) Uani ?
C(111) 0.2152(9) 0.1244(8) 0.0833(6) 0.050(4) Uani ?
C(112) 0.2943(12) 0.1041(9) 0.0654(7) 0.071(6) Uani ?
C(113) 0.2944(14) 0.0607(10) -0.0024(8) 0.087(7) Uani ?
C(114) 0.2086(14) 0.0332(10) -0.0512(8) 0.082(7) Uani ?
C(115) 0.1282(14) 0.0511(9) -0.0344(7) 0.077(6) Uani ?
C(116) 0.1306(11) 0.0983(9) 0.0321(6) 0.065(5) Uani ?
C(121) 0.1199(11) 0.1062(9) 0.1879(7) 0.064(5) Uani ?
C(122) 0.0490(12) 0.1270(11) 0.2173(7) 0.081(6) Uani ?
C(123) -0.0187(14) 0.0623(15) 0.2348(9) 0.109(8) Uani ?
C(124) -0.0107(19) -0.0213(14) 0.2268(9) 0.120(9) Uani ?
C(125) 0.0631(18) -0.0433(14) 0.2007(10) 0.108(9) Uani ?
C(126) 0.1247(12) 0.0206(10) 0.1784(7) 0.082(6) Uani ?
C(211) 0.4645(10) 0.2485(8) 0.3484(6) 0.054(5) Uani ?
C(212) 0.5010(12) 0.1820(9) 0.3205(7) 0.078(6) Uani ?
C(213) 0.5927(12) 0.1795(11) 0.3490(8) 0.085(7) Uani ?
C(214) 0.6481(12) 0.2461(11) 0.4063(8) 0.084(6) Uani ?
C(215) 0.6129(12) 0.3106(11) 0.4343(8) 0.083(7) Uani ?
C(216) 0.5228(9) 0.3138(8) 0.4064(6) 0.056(5) Uani ?
C(221) 0.2649(11) 0.1876(10) 0.3523(7) 0.071(6) Uani ?
C(222) 0.2563(14) 0.0977(11) 0.3432(8) 0.091(7) Uani ?
C(223) 0.1996(18) 0.0465(14) 0.3712(11) 0.117(10) Uani ?
C(224) 0.1461(15) 0.0851(16) 0.4169(11) 0.114(9) Uani ?
C(225) 0.1553(13) 0.1758(16) 0.4274(8) 0.107(9) Uani ?
C(226) 0.2167(12) 0.2286(13) 0.3929(7) 0.087(7) Uani ?
C(311) 0.1110(11) 0.5361(12) 0.1984(7) 0.081(6) Uani ?
C(312) 0.1139(15) 0.6254(12) 0.1963(10) 0.106(8) Uani ?
C(313) 0.0483(18) 0.6598(18) 0.2208(11) 0.114(10) Uani ?
C(314) -0.0227(19) 0.6111(19) 0.2395(13) 0.126(11) Uani ?
C(315) -0.0356(13) 0.5221(17) 0.2409(10) 0.111(9) Uani ?
C(316) 0.0368(12) 0.4827(14) 0.2188(8) 0.092(7) Uani ?
C(321) 0.1975(10) 0.5243(9) 0.0888(6) 0.058(5) Uani ?
C(322) 0.1223(11) 0.4721(10) 0.0337(6) 0.066(5) Uani ?
C(323) 0.1048(14) 0.4972(13) -0.0263(8) 0.092(8) Uani ?
C(324) 0.1663(14) 0.5724(13) -0.0367(9) 0.091(8) Uani ?
C(325) 0.2410(15) 0.6232(12) 0.0148(10) 0.108(9) Uani ?
C(326) 0.2576(14) 0.6027(11) 0.0801(8) 0.088(7) Uani ?
C(411) 0.4618(10) 0.6429(9) 0.3477(6) 0.066(5) Uani ?
C(412) 0.5034(10) 0.6514(9) 0.4157(7) 0.067(5) Uani ?
C(413) 0.5969(12) 0.7087(10) 0.4459(8) 0.082(6) Uani ?
C(414) 0.6526(12) 0.7569(12) 0.4091(8) 0.090(7) Uani ?
C(415) 0.6096(14) 0.7508(14) 0.3404(9) 0.120(8) Uani ?
C(416) 0.5189(14) 0.6900(12) 0.3096(9) 0.110(8) Uani ?
C(421) 0.2688(12) 0.6128(12) 0.3565(7) 0.079(6) Uani ?
C(422) 0.2672(15) 0.6977(12) 0.3572(9) 0.108(9) Uani ?
C(423) 0.216(2) 0.7419(19) 0.3881(15) 0.150(12) Uani ?
C(424) 0.1559(19) 0.686(3) 0.4271(13) 0.153(16) Uani ?
C(425) 0.1489(15) 0.600(2) 0.4282(11) 0.124(10) Uani ?
C(426) 0.2126(12) 0.5684(13) 0.3932(7) 0.083(7) Uani ?
H(13) -0.2839 0.1408 -0.0462 0.1430 Uiso calc
H(14) -0.3784 0.1305 0.0258 0.1950 Uiso calc
H(15) -0.3155 0.1713 0.1470 0.1760 Uiso calc
H(23) 0.4437 0.2209 -0.1112 0.1260 Uiso calc
H(24) 0.3269 0.1869 -0.2076 0.1370 Uiso calc
H(25) 0.1853 0.2082 -0.2017 0.1230 Uiso calc
H(33) 0.7367 0.4081 0.1921 0.1110 Uiso calc
H(34) 0.7741 0.5329 0.1479 0.1330 Uiso calc
H(35) 0.6522 0.5850 0.1004 0.1140 Uiso calc
H(112) 0.3503 0.1195 0.0993 0.0920 Uiso calc
H(113) 0.3500 0.0512 -0.0136 0.1120 Uiso calc
H(114) 0.2054 0.0023 -0.0955 0.1060 Uiso calc
H(115) 0.0710 0.0319 -0.0677 0.0990 Uiso calc
H(116) 0.0761 0.1119 0.0421 0.0850 Uiso calc
H(122) 0.0465 0.1858 0.2257 0.1050 Uiso calc
H(123) -0.0690 0.0762 0.2519 0.1420 Uiso calc
H(124) -0.0557 -0.0650 0.2389 0.1540 Uiso calc
H(125) 0.0709 -0.0998 0.1984 0.1400 Uiso calc
H(126) 0.1705 0.0050 0.1564 0.1070 Uiso calc
H(17A) -0.1449 0.1912 -0.0784 0.1370 Uiso calc
H(17B) -0.0693 0.1568 -0.0368 0.1370 Uiso calc
H(17C) -0.0570 0.2600 -0.0230 0.1370 Uiso calc
H(18A) -0.0907 0.2219 0.2335 0.1750 Uiso calc
H(18B) -0.1778 0.2589 0.2411 0.1750 Uiso calc
H(18C) -0.0849 0.3193 0.2261 0.1750 Uiso calc
H(1B1) 0.3784 0.2091 0.2019 0.0720 Uiso calc
H(1B2) 0.3188 0.1266 0.2241 0.0720 Uiso calc
H(212) 0.4637 0.1377 0.2818 0.1010 Uiso calc
H(213) 0.6160 0.1340 0.3297 0.1100 Uiso calc
H(214) 0.7097 0.2462 0.4255 0.1100 Uiso calc
H(215) 0.6503 0.3542 0.4735 0.1080 Uiso calc
H(216) 0.5007 0.3598 0.4264 0.0740 Uiso calc
H(222) 0.2924 0.0731 0.3162 0.1190 Uiso calc
H(223) 0.1928 -0.0146 0.3624 0.1530 Uiso calc
H(224) 0.1067 0.0492 0.4385 0.1480 Uiso calc
H(225) 0.1222 0.2021 0.4562 0.1390 Uiso calc
H(226) 0.2234 0.2894 0.3982 0.1130 Uiso calc
H(27A) 0.4844 0.3462 0.0337 0.1200 Uiso calc
H(27B) 0.4956 0.2502 0.0118 0.1200 Uiso calc
H(27C) 0.4244 0.2663 0.0585 0.1200 Uiso calc
H(28A) 0.0803 0.2225 -0.0666 0.1390 Uiso calc
H(28B) 0.0708 0.2490 -0.1370 0.1390 Uiso calc
H(28C) 0.1175 0.3236 -0.0684 0.1390 Uiso calc
H(2B1) 0.3088 0.6362 0.2265 0.0880 Uiso calc
H(2B2) 0.3697 0.5743 0.2017 0.0880 Uiso calc
H(312) 0.1604 0.6597 0.1783 0.1380 Uiso calc
H(313) 0.0545 0.7202 0.2243 0.1460 Uiso calc
H(314) -0.0681 0.6374 0.2530 0.1650 Uiso calc
H(315) -0.0875 0.4892 0.2550 0.1440 Uiso calc
H(316) 0.0328 0.4234 0.2186 0.1190 Uiso calc
H(322) 0.0825 0.4183 0.0378 0.0860 Uiso calc
H(323) 0.0506 0.4630 -0.0605 0.1190 Uiso calc
H(324) 0.1563 0.5877 -0.0785 0.1190 Uiso calc
H(325) 0.2835 0.6736 0.0078 0.1400 Uiso calc
H(326) 0.3075 0.6409 0.1160 0.1150 Uiso calc
H(37A) 0.5411 0.2668 0.1784 0.0970 Uiso calc
H(37B) 0.5366 0.3270 0.2476 0.0970 Uiso calc
H(37C) 0.6341 0.3108 0.2375 0.0970 Uiso calc
H(38A) 0.4034 0.4996 0.1028 0.1070 Uiso calc
H(38B) 0.4665 0.5369 0.0539 0.1070 Uiso calc
H(38C) 0.4734 0.5983 0.1257 0.1070 Uiso calc
H(412) 0.4688 0.6185 0.4414 0.0870 Uiso calc
H(413) 0.6222 0.7146 0.4920 0.1070 Uiso calc
H(414) 0.7159 0.7920 0.4289 0.1170 Uiso calc
H(415) 0.6420 0.7875 0.3158 0.1560 Uiso calc
H(416) 0.4954 0.6802 0.2627 0.1440 Uiso calc
H(422) 0.3072 0.7284 0.3331 0.1410 Uiso calc
H(423) 0.2163 0.7999 0.3862 0.1990 Uiso calc
H(424) 0.1204 0.7138 0.4528 0.1980 Uiso calc
H(425) 0.1073 0.5654 0.4495 0.1590 Uiso calc
H(426) 0.2168 0.5117 0.3954 0.1080 Uiso calc
H(42A) 0.6889 0.5762 0.3995 0.1470 Uiso calc
H(42B) 0.6998 0.5415 0.3248 0.1470 Uiso calc
H(42C) 0.7013 0.4808 0.3768 0.1470 Uiso calc

loop_
_geom_angle_atom_site_label_1
_geom_angle_atom_site_label_2
_geom_angle_atom_site_label_3
_geom_angle
C(10) Re(1) C(20) 89.8(5)
C(10) Re(1) C(30) 168.3(6)
C(20) Re(1) C(30) 78.5(5)
C(10) Re(1) P(1) 89.2(4)
C(20) Re(1) P(1) 87.2(3)
C(30) Re(1) P(1) 89.8(3)
C(10) Re(1) P(3) 91.7(4)
C(20) Re(1) P(3) 93.2(3)
C(30) Re(1) P(3) 89.4(3)
P(1) Re(1) P(3) 178.99(11)
C(10) Re(1) Cl(12) 88.1(4)
C(20) Re(1) Cl(12) 176.8(3)
C(30) Re(1) Cl(12) 103.6(4)
P(1) Re(1) Cl(12) 90.39(12)
P(3) Re(1) Cl(12) 89.29(12)
C(10) Re(1) Re(2) 138.5(4)
C(20) Re(1) Re(2) 131.5(3)
C(30) Re(1) Re(2) 53.1(4)
P(1) Re(1) Re(2) 89.68(7)
P(3) Re(1) Re(2) 89.37(7)
Cl(12) Re(1) Re(2) 50.50(7)
C(61) Re(2) N(40) 86.9(5)
C(61) Re(2) P(4) 90.1(4)
N(40) Re(2) P(4) 86.9(3)
C(61) Re(2) P(2) 91.4(4)
N(40) Re(2) P(2) 91.2(3)
P(4) Re(2) P(2) 177.45(13)
C(61) Re(2) Cl(12) 97.9(4)
N(40) Re(2) Cl(12) 174.8(3)
P(4) Re(2) Cl(12) 91.23(12)
P(2) Re(2) Cl(12) 90.55(12)
C(61) Re(2) C(30) 168.1(5)
N(40) Re(2) C(30) 81.2(4)
P(4) Re(2) C(30) 88.3(3)
P(2) Re(2) C(30) 89.7(3)
Cl(12) Re(2) C(30) 93.9(3)
C(61) Re(2) Re(1) 150.2(4)
N(40) Re(2) Re(1) 122.8(3)
P(4) Re(2) Re(1) 89.90(8)
P(2) Re(2) Re(1) 89.76(7)
Cl(12) Re(2) Re(1) 52.31(7)
C(30) Re(2) Re(1) 41.6(3)
Re(2) Cl(12) Re(1) 77.19(10)
C(111) P(1) C(121) 98.9(6)
C(111) P(1) C(1B) 103.2(6)
C(121) P(1) C(1B) 102.7(6)
C(111) P(1) Re(1) 113.9(4)
C(121) P(1) Re(1) 123.0(6)
C(1B) P(1) Re(1) 112.6(4)
C(1B) P(2) C(211) 101.0(6)
C(1B) P(2) C(221) 104.0(6)
C(211) P(2) C(221) 100.9(6)
C(1B) P(2) Re(2) 112.9(4)
C(211) P(2) Re(2) 115.9(4)
C(221) P(2) Re(2) 119.7(6)
C(321) P(3) C(2B) 102.9(6)
C(321) P(3) C(311) 97.5(7)
C(2B) P(3) C(311) 102.1(7)
C(321) P(3) Re(1) 117.1(4)
C(2B) P(3) Re(1) 112.3(4)
C(311) P(3) Re(1) 122.0(7)
C(411) P(4) C(421) 100.0(7)
C(411) P(4) C(2B) 101.9(7)
C(421) P(4) C(2B) 103.9(7)
C(411) P(4) Re(2) 113.7(4)
C(421) P(4) Re(2) 121.1(7)
C(2B) P(4) Re(2) 113.7(4)
C(10) N(10) C(11) 178.3(15)
C(20) N(20) C(21) 168.5(12)
C(30) N(30) C(31) 170.2(12)
C(41) N(40) Re(2) 175.6(11)
N(10) C(10) Re(1) 170.3(12)
C(16) C(11) C(12) 123.1(15)
C(16) C(11) N(10) 118.7(14)
C(12) C(11) N(10) 118.1(15)
C(13) C(12) C(11) 120(2)
C(13) C(12) C(17) 118.7(18)
C(11) C(12) C(17) 121.5(13)
C(14) C(13) C(12) 123(2)
C(13) C(14) C(15) 122(2)
C(14) C(15) C(16) 115(2)
C(11) C(16) C(15) 116(2)
C(11) C(16) C(18) 125.7(15)
C(15) C(16) C(18) 118(2)
P(1) C(1B) P(2) 112.5(7)
N(20) C(20) Re(1) 174.4(11)
C(26) C(21) C(22) 122.2(14)
C(26) C(21) N(20) 115.5(14)
C(22) C(21) N(20) 122.2(12)
C(23) C(22) C(21) 117.1(16)
C(23) C(22) C(27) 120.8(17)
C(21) C(22) C(27) 122.1(14)
C(24) C(23) C(22) 122.8(18)
C(25) C(24) C(23) 119.8(17)
C(24) C(25) C(26) 122.8(17)
C(21) C(26) C(25) 115.2(16)
C(21) C(26) C(28) 122.1(14)
C(25) C(26) C(28) 122.7(16)
P(3) C(2B) P(4) 112.1(8)
N(30) C(30) Re(1) 152.9(10)
N(30) C(30) Re(2) 121.8(9)
Re(1) C(30) Re(2) 85.3(5)
N(30) C(31) C(36) 118.2(13)
N(30) C(31) C(32) 121.4(12)
C(36) C(31) C(32) 120.3(13)
C(33) C(32) C(31) 120.8(14)
C(33) C(32) C(37) 120.1(13)
C(31) C(32) C(37) 119.1(12)
C(32) C(33) C(34) 120.5(16)
C(33) C(34) C(35) 120.4(16)
C(34) C(35) C(36) 120.1(16)
C(31) C(36) C(35) 117.5(15)
C(31) C(36) C(38) 122.3(14)
C(35) C(36) C(38) 120.0(14)
N(40) C(41) C(42) 173.7(17)
O(62) C(61) Re(2) 176.1(12)
C(112) C(111) C(116) 117.6(12)
C(112) C(111) P(1) 125.3(10)
C(116) C(111) P(1) 116.9(11)
C(111) C(112) C(113) 123.2(14)
C(114) C(113) C(112) 117.6(17)
C(115) C(114) C(113) 120.4(15)
C(114) C(115) C(116) 121.3(15)
C(111) C(116) C(115) 119.8(15)
C(126) C(121) C(122) 118.7(15)
C(126) C(121) P(1) 117.9(14)
C(122) C(121) P(1) 123.3(12)
C(121) C(122) C(123) 121.1(18)
C(124) C(123) C(122) 119(2)
C(123) C(124) C(125) 121.3(18)
C(126) C(125) C(124) 118(2)
C(121) C(126) C(125) 121(2)
C(212) C(211) C(216) 117.4(12)
C(212) C(211) P(2) 123.4(10)
C(216) C(211) P(2) 119.1(10)
C(211) C(212) C(213) 121.7(13)
C(214) C(213) C(212) 118.8(15)
C(215) C(214) C(213) 120.0(15)
C(214) C(215) C(216) 121.6(14)
C(215) C(216) C(211) 120.5(13)
C(226) C(221) C(222) 122.2(16)
C(226) C(221) P(2) 117.5(12)
C(222) C(221) P(2) 120.3(15)
C(223) C(222) C(221) 122(2)
C(222) C(223) C(224) 120(2)
C(225) C(224) C(223) 118.8(18)
C(224) C(225) C(226) 119(2)
C(221) C(226) C(225) 118.5(19)
C(316) C(311) C(312) 120.3(17)
C(316) C(311) P(3) 121.5(14)
C(312) C(311) P(3) 118.1(16)
C(313) C(312) C(311) 119(2)
C(314) C(313) C(312) 122(3)
C(313) C(314) C(315) 124(2)
C(314) C(315) C(316) 116(2)
C(311) C(316) C(315) 118.0(19)
C(326) C(321) C(322) 117.5(13)
C(326) C(321) P(3) 123.3(10)
C(322) C(321) P(3) 119.0(11)
C(323) C(322) C(321) 122.3(16)
C(322) C(323) C(324) 120.8(16)
C(325) C(324) C(323) 118.4(16)
C(324) C(325) C(326) 122.3(17)
C(321) C(326) C(325) 118.5(15)
C(412) C(411) C(416) 117.5(13)
C(412) C(411) P(4) 117.6(12)
C(416) C(411) P(4) 124.2(10)
C(411) C(412) C(413) 120.9(15)
C(414) C(413) C(412) 121.8(15)
C(413) C(414) C(415) 117.6(15)
C(416) C(415) C(414) 120.0(18)
C(415) C(416) C(411) 121.6(15)
C(422) C(421) C(426) 116.5(17)
C(422) C(421) P(4) 123.0(17)
C(426) C(421) P(4) 120.5(14)
C(423) C(422) C(421) 128(3)
C(422) C(423) C(424) 111(3)
C(425) C(424) C(423) 126(3)
C(424) C(425) C(426) 111(3)
C(421) C(426) C(425) 126(2)

loop_
_geom_bond_atom_site_label_1
_geom_bond_atom_site_label_2
_geom_bond_distance
Re(1) C(10) 1.948(14)
Re(1) C(20) 1.962(14)
Re(1) C(30) 2.058(14)
Re(1) P(1) 2.416(3)
Re(1) P(3) 2.434(3)
Re(1) Cl(12) 2.505(3)
Re(1) Re(2) 3.0873(6)
Re(2) C(61) 1.830(12)
Re(2) N(40) 2.022(11)
Re(2) P(4) 2.391(4)
Re(2) P(2) 2.400(3)
Re(2) Cl(12) 2.443(3)
Re(2) C(30) 2.477(13)
P(1) C(111) 1.810(13)
P(1) C(121) 1.826(14)
P(1) C(1B) 1.835(12)
P(2) C(1B) 1.849(12)
P(2) C(211) 1.850(13)
P(2) C(221) 1.876(15)
P(3) C(321) 1.802(14)
P(3) C(2B) 1.827(13)
P(3) C(311) 1.857(17)
P(4) C(411) 1.828(14)
P(4) C(421) 1.835(16)
P(4) C(2B) 1.859(13)
O(62) C(61) 1.216(14)
N(10) C(10) 1.223(17)
N(10) C(11) 1.432(19)
N(20) C(20) 1.149(15)
N(20) C(21) 1.407(18)
N(30) C(30) 1.200(16)
N(30) C(31) 1.377(17)
N(40) C(41) 1.104(16)
C(11) C(16) 1.36(2)
C(11) C(12) 1.39(2)
C(12) C(13) 1.31(2)
C(12) C(17) 1.54(2)
C(13) C(14) 1.29(3)
C(14) C(15) 1.44(3)
C(15) C(16) 1.48(2)
C(16) C(18) 1.54(3)
C(21) C(26) 1.388(19)
C(21) C(22) 1.40(2)
C(22) C(23) 1.40(2)
C(22) C(27) 1.52(2)
C(23) C(24) 1.35(3)
C(24) C(25) 1.31(3)
C(25) C(26) 1.46(2)
C(26) C(28) 1.50(2)
C(31) C(36) 1.406(19)
C(31) C(32) 1.415(19)
C(32) C(33) 1.347(19)
C(32) C(37) 1.482(18)
C(33) C(34) 1.39(2)
C(34) C(35) 1.40(2)
C(35) C(36) 1.42(2)
C(36) C(38) 1.49(2)
C(41) C(42) 1.50(2)
C(111) C(112) 1.377(19)
C(111) C(116) 1.400(17)
C(112) C(113) 1.42(2)
C(113) C(114) 1.38(2)
C(114) C(115) 1.37(2)
C(115) C(116) 1.409(19)
C(121) C(126) 1.36(2)
C(121) C(122) 1.37(2)
C(122) C(123) 1.38(2)
C(123) C(124) 1.35(3)
C(124) C(125) 1.38(3)
C(125) C(126) 1.38(2)
C(211) C(212) 1.380(19)
C(211) C(216) 1.394(16)
C(212) C(213) 1.40(2)
C(213) C(214) 1.38(2)
C(214) C(215) 1.34(2)
C(215) C(216) 1.379(19)
C(221) C(226) 1.36(2)
C(221) C(222) 1.38(2)
C(222) C(223) 1.29(2)
C(223) C(224) 1.47(3)
C(224) C(225) 1.39(3)
C(225) C(226) 1.44(2)
C(311) C(316) 1.38(2)
C(311) C(312) 1.42(2)
C(312) C(313) 1.35(3)
C(313) C(314) 1.29(3)
C(314) C(315) 1.38(3)
C(315) C(316) 1.46(2)
C(321) C(326) 1.39(2)
C(321) C(322) 1.392(17)
C(322) C(323) 1.37(2)
C(323) C(324) 1.38(2)
C(324) C(325) 1.34(2)
C(325) C(326) 1.43(2)
C(411) C(412) 1.387(17)
C(411) C(416) 1.41(2)
C(412) C(413) 1.40(2)
C(413) C(414) 1.39(2)
C(414) C(415) 1.42(2)
C(415) C(416) 1.39(2)
C(421) C(422) 1.36(2)
C(421) C(426) 1.36(2)
C(422) C(423) 1.32(3)
C(423) C(424) 1.52(4)
C(424) C(425) 1.36(4)
C(425) C(426) 1.41(2)
